data_1509541
loop_
_publ_author_name
'Pinsker, Z.G.'
'Imamov, R.M.'

_publ_section_title
;
 Electron diffraction study of the compound Ag Tl Se2
;
_journal_name_full Kristallografiya
_journal_page_first 199
_journal_page_last 204
_journal_volume 10
_journal_year 1965
_chemical_formula_sum 'Ag Se2 Tl'
_chemical_name_systematic 'Ag Tl Se2'
_space_group_IT_number 162
_symmetry_space_group_name_Hall '-P 3 2'
_symmetry_space_group_name_H-M 'P -3 1 m'
_cell_angle_alpha 90
_cell_angle_beta 90
_cell_angle_gamma 120
_cell_formula_units_Z 6
_cell_length_a 9.7
_cell_length_b 9.7
_cell_length_c 8.25
_cell_volume 672.246
_citation_journal_id_ASTM KRISAJ
_cod_data_source_file silver1-2_536.cif
_cod_data_source_block Ag1Se2Tl1
_cod_original_cell_volume 672.2457
_cod_original_formula_sum 'Ag1 Se2 Tl1'
_cod_database_code 1509541

loop_
_symmetry_equiv_pos_as_xyz
x,y,z
-y,x-y,z
-x+y,-x,z
-y,-x,-z
x,x-y,-z
-x+y,y,-z
-x,-y,-z
y,-x+y,-z
x-y,x,-z
y,x,z
-x,-x+y,z
x-y,-y,z

loop_
_atom_site_label
_atom_site_type_symbol
_atom_site_fract_x
_atom_site_fract_y
_atom_site_fract_z
_atom_site_occupancy
_atom_site_U_iso_or_equiv
Tl1 Tl+3 0 0 0.258 1 0.0
Ag1 Ag+1 0.35 0 0.258 1 0.0
Tl2 Tl+3 0.3333 0.6667 0.258 1 0.0
Se1 Se-2 0.142 -0.142 0 1 0.0
Se2 Se-2 0.142 -0.142 0.5 1 0.0
